data_7719197
loop_
_publ_author_name
'Rakshit, Soumen'
'Mitra, Jyotirmoy'
'Saha, Rajat'
'Maji, Ram Chandra'

_publ_section_title
;
 Ligand-driven redox transformations and catalytic activities of
 mononuclear copper complexes: structural and spectroscopic insights.
;
_journal_issue 35
_journal_name_full 'Dalton transactions (Cambridge, England : 2003)'
_journal_page_first 13215
_journal_page_last 13227
_journal_paper_doi 10.1039/d5dt01511a
_journal_volume 54
_journal_year 2025
_chemical_formula_moiety 'C57 H42 Cu N4, Cl O4, C2 H3 N'
_chemical_formula_sum 'C59 H45 Cl Cu N5 O4'
_chemical_formula_weight 986.99
_space_group_crystal_system triclinic
_space_group_IT_number 2
_space_group_name_Hall '-P 1'
_space_group_name_H-M_alt 'P -1'
_atom_sites_solution_hydrogens geom
_audit_creation_date 2024-12-15
_audit_creation_method
;
Olex2 1.3
(compiled 2020.11.12 svn.r5f609507 for OlexSys, GUI svn.r6408)
;
_audit_update_record
;
2024-12-14 deposited with the CCDC.	2025-08-01 downloaded from the CCDC.
;
_cell_angle_alpha 95.9200(10)
_cell_angle_beta 100.6860(10)
_cell_angle_gamma 113.0850(10)
_cell_formula_units_Z 2
_cell_length_a 13.4382(2)
_cell_length_b 13.9460(2)
_cell_length_c 14.2335(2)
_cell_measurement_reflns_used 7269
_cell_measurement_temperature 296(2)
_cell_measurement_theta_max 22.883
_cell_measurement_theta_min 2.400
_cell_volume 2365.27(6)
_computing_cell_refinement 'SAINT v7.68A (Bruker, 2009)'
_computing_data_reduction 'SAINT v7.68A (Bruker, 2009)'
_computing_molecular_graphics 'Olex2 1.3 (Dolomanov et al., 2009)'
_computing_publication_material 'Olex2 1.3 (Dolomanov et al., 2009)'
_computing_structure_refinement 'SHELXL 2018/3 (Sheldrick, 2015)'
_computing_structure_solution 'olex2.solve 1.5 (Bourhis et al., 2015)'
_diffrn_ambient_temperature 296.15
_diffrn_measured_fraction_theta_full 0.997
_diffrn_measured_fraction_theta_max 0.996
_diffrn_measurement_device_type 'Bruker APEX-II CCD'
_diffrn_measurement_method '\f and \w scans'
_diffrn_radiation_type MoK\a
_diffrn_radiation_wavelength 0.71073
_diffrn_reflns_av_R_equivalents 0.0345
_diffrn_reflns_av_unetI/netI 0.0403
_diffrn_reflns_Laue_measured_fraction_full 0.997
_diffrn_reflns_Laue_measured_fraction_max 0.996
_diffrn_reflns_limit_h_max 17
_diffrn_reflns_limit_h_min -17
_diffrn_reflns_limit_k_max 18
_diffrn_reflns_limit_k_min -18
_diffrn_reflns_limit_l_max 18
_diffrn_reflns_limit_l_min -18
_diffrn_reflns_number 34940
_diffrn_reflns_point_group_measured_fraction_full 0.997
_diffrn_reflns_point_group_measured_fraction_max 0.996
_diffrn_reflns_theta_full 25.242
_diffrn_reflns_theta_max 27.907
_diffrn_reflns_theta_min 2.518
_exptl_absorpt_coefficient_mu 0.574
_exptl_absorpt_correction_T_max 0.7456
_exptl_absorpt_correction_T_min 0.6783
_exptl_absorpt_correction_type multi-scan
_exptl_absorpt_process_details
;
SADABS-2008/1 (Bruker,2008) was used for absorption correction.
wR2(int) was 0.0650 before and 0.0409 after correction.
The Ratio of minimum to maximum transmission is 0.9097.
The \l/2 correction factor is 0.0015.
;
_exptl_crystal_colour 'metallic dark red'
_exptl_crystal_colour_lustre metallic
_exptl_crystal_colour_modifier dark
_exptl_crystal_colour_primary red
_exptl_crystal_density_diffrn 1.386
_exptl_crystal_density_method 'not measured'
_exptl_crystal_description block
_exptl_crystal_F_000 1024
_exptl_crystal_size_max 0.2
_exptl_crystal_size_mid 0.2
_exptl_crystal_size_min 0.2
_refine_diff_density_max 0.935
_refine_diff_density_min -0.512
_refine_diff_density_rms 0.055
_refine_ls_extinction_method none
_refine_ls_goodness_of_fit_ref 1.027
_refine_ls_hydrogen_treatment constr
_refine_ls_matrix_type full
_refine_ls_number_parameters 632
_refine_ls_number_reflns 11270
_refine_ls_number_restraints 0
_refine_ls_restrained_S_all 1.027
_refine_ls_R_factor_all 0.0880
_refine_ls_R_factor_gt 0.0544
_refine_ls_shift/su_max 0.002
_refine_ls_shift/su_mean 0.000
_refine_ls_structure_factor_coef Fsqd
_refine_ls_weighting_details 'w=1/[\s^2^(Fo^2^)+(0.0953P)^2^+0.5668P] where P=(Fo^2^+2Fc^2^)/3'
_refine_ls_weighting_scheme calc
_refine_ls_wR_factor_gt 0.1540
_refine_ls_wR_factor_ref 0.1762
_reflns_Friedel_coverage 0.000
_reflns_number_gt 7418
_reflns_number_total 11270
_reflns_threshold_expression 'I > 2\s(I)'
_cod_data_source_file d5dt01511a2.cif
_cod_data_source_block 2
_cod_depositor_comments 'Adding full bibliography for 7719193--7719197.cif.'
_cod_database_code 7719197
_shelx_shelxl_version_number 2018/3
_shelx_space_group_comment
;
The symmetry employed for this shelxl refinement is uniquely defined
by the following loop, which should always be used as a source of
symmetry information in preference to the above space-group names.
They are only intended as comments.
;
_shelx_estimated_absorpt_t_max 0.894
_shelx_estimated_absorpt_t_min 0.894
_olex2_refinement_description
;
1. Fixed Uiso
 At 1.2 times of:
  All C(H) groups, All C(H,H) groups
 At 1.5 times of:
  All C(H,H,H) groups
2.a Secondary CH2 refined with riding coordinates:
 C18(H18A,H18B), C19(H19A,H19B), C20(H20A,H20B), C21(H21A,H21B), C39(H39A,
 H39B), C40(H40A,H40B)
2.b Aromatic/amide H refined with riding coordinates:
 C17(H17), C7(H7), C6(H6), C5(H5), C3(H3), C2(H2), C9(H9), C10(H10), C12(H12),
 C13(H13), C22(H22), C24(H24), C25(H25), C35(H35), C34(H34), C32(H32), C31(H31),
  C30(H30), C28(H28), C27(H27), C41(H41), C44(H44), C45(H45), C51(H51),
 C52(H52), C54(H54), C55(H55), C49(H49), C48(H48), C47(H47)
2.c Idealised Me refined as rotating group:
 C59(H59A,H59B,H59C)
;
_olex2_submission_special_instructions 'No special instructions were received'

loop_
_space_group_symop_operation_xyz
'x, y, z'
'-x, -y, -z'

loop_
_atom_site_label
_atom_site_type_symbol
_atom_site_fract_x
_atom_site_fract_y
_atom_site_fract_z
_atom_site_U_iso_or_equiv
_atom_site_adp_type
_atom_site_occupancy
_atom_site_site_symmetry_order
_atom_site_calc_flag
_atom_site_refinement_flags_posn
_atom_site_refinement_flags_adp
_atom_site_refinement_flags_occupancy
_atom_site_disorder_assembly
_atom_site_disorder_group
Cu1 Cu 1.01959(3) 0.18007(3) 0.25454(2) 0.04979(13) Uani 1 1 d . . . . .
Cl1 Cl 1.17405(8) 0.68989(8) 0.44007(7) 0.0762(3) Uani 1 1 d . . . . .
O4 O 1.1631(7) 0.7708(6) 0.4740(8) 0.333(6) Uani 1 1 d . . . . .
O2 O 1.2026(7) 0.6505(6) 0.5148(5) 0.299(5) Uani 1 1 d . . . . .
O3 O 1.2590(4) 0.7168(9) 0.4045(4) 0.313(6) Uani 1 1 d . . . . .
N4 N 1.07137(19) 0.09093(19) 0.33282(16) 0.0510(5) Uani 1 1 d . . . . .
O1 O 1.0770(3) 0.6166(3) 0.3729(3) 0.1554(17) Uani 1 1 d . . . . .
N3 N 0.98682(19) 0.29718(19) 0.31450(16) 0.0523(6) Uani 1 1 d . . . . .
N1 N 1.19837(19) 0.30320(19) 0.31260(16) 0.0543(6) Uani 1 1 d . . . . .
N2 N 1.04964(19) 0.19786(18) 0.12372(16) 0.0519(6) Uani 1 1 d . . . . .
C37 C 0.7191(2) -0.0656(2) -0.1081(2) 0.0513(7) Uani 1 1 d . . . . .
C36 C 0.8200(2) 0.0297(2) -0.0834(2) 0.0515(7) Uani 1 1 d . . . . .
N5 N 1.0195(6) 0.6368(4) 0.0239(6) 0.192(3) Uani 1 1 d . . . . .
C17 C 0.9142(2) 0.3318(2) 0.2873(2) 0.0567(7) Uani 1 1 d . . . . .
H17 H 0.920174 0.394295 0.323074 0.068 Uiso 1 1 calc R U . . .
C14 C 0.8207(2) 0.2761(2) 0.2008(2) 0.0520(7) Uani 1 1 d . . . . .
C1 C 0.7759(2) 0.3336(2) 0.1451(2) 0.0530(7) Uani 1 1 d . . . . .
C15 C 0.6913(2) 0.2775(3) 0.0567(2) 0.0547(7) Uani 1 1 d . . . . .
C16 C 0.6448(3) 0.3338(3) -0.0012(2) 0.0627(8) Uani 1 1 d . . . . .
C8 C 0.5594(3) 0.2770(4) -0.0883(2) 0.0767(10) Uani 1 1 d . . . . .
C7 C 0.5123(4) 0.3346(5) -0.1420(3) 0.0993(15) Uani 1 1 d . . . . .
H7 H 0.456656 0.299021 -0.199017 0.119 Uiso 1 1 calc R U . . .
C6 C 0.5456(5) 0.4406(6) -0.1131(4) 0.1137(18) Uani 1 1 d . . . . .
H6 H 0.511645 0.475971 -0.149792 0.136 Uiso 1 1 calc R U . . .
C5 C 0.6296(4) 0.4966(4) -0.0295(3) 0.0957(13) Uani 1 1 d . . . . .
H5 H 0.652580 0.569477 -0.010998 0.115 Uiso 1 1 calc R U . . .
C4 C 0.6798(3) 0.4441(3) 0.0272(3) 0.0720(9) Uani 1 1 d . . . . .
C3 C 0.7663(4) 0.4979(3) 0.1144(3) 0.0791(10) Uani 1 1 d . . . . .
H3 H 0.791219 0.570873 0.133651 0.095 Uiso 1 1 calc R U . . .
C2 C 0.8125(3) 0.4467(3) 0.1689(3) 0.0677(8) Uani 1 1 d . . . . .
H2 H 0.870003 0.485345 0.224055 0.081 Uiso 1 1 calc R U . . .
C9 C 0.5253(3) 0.1653(4) -0.1159(3) 0.0855(12) Uani 1 1 d . . . . .
H9 H 0.470753 0.128077 -0.173239 0.103 Uiso 1 1 calc R U . . .
C10 C 0.5694(3) 0.1135(3) -0.0617(3) 0.0775(10) Uani 1 1 d . . . . .
H10 H 0.545712 0.040839 -0.082158 0.093 Uiso 1 1 calc R U . . .
C11 C 0.6533(2) 0.1670(3) 0.0281(2) 0.0587(7) Uani 1 1 d . . . . .
C12 C 0.6976(3) 0.1123(3) 0.0884(2) 0.0649(8) Uani 1 1 d . . . . .
H12 H 0.671486 0.038953 0.071089 0.078 Uiso 1 1 calc R U . . .
C13 C 0.7791(3) 0.1662(3) 0.1724(2) 0.0611(8) Uani 1 1 d . . . . .
H13 H 0.807319 0.128525 0.211333 0.073 Uiso 1 1 calc R U . . .
C18 C 1.0824(3) 0.3633(3) 0.3975(2) 0.0613(8) Uani 1 1 d . . . . .
H18A H 1.086608 0.323171 0.448684 0.074 Uiso 1 1 calc R U . . .
H18B H 1.073495 0.425627 0.423830 0.074 Uiso 1 1 calc R U . . .
C19 C 1.1886(3) 0.3966(3) 0.3608(2) 0.0631(8) Uani 1 1 d . . . . .
H19A H 1.187362 0.443440 0.315182 0.076 Uiso 1 1 calc R U . . .
H19B H 1.253046 0.435489 0.415293 0.076 Uiso 1 1 calc R U . . .
C20 C 1.2398(2) 0.3150(3) 0.2245(2) 0.0613(8) Uani 1 1 d . . . . .
H20A H 1.269190 0.262849 0.212229 0.074 Uiso 1 1 calc R U . . .
H20B H 1.300153 0.385121 0.234280 0.074 Uiso 1 1 calc R U . . .
C21 C 1.1474(3) 0.3003(2) 0.1368(2) 0.0633(8) Uani 1 1 d . . . . .
H21A H 1.124670 0.357978 0.145515 0.076 Uiso 1 1 calc R U . . .
H21B H 1.175497 0.302987 0.078609 0.076 Uiso 1 1 calc R U . . .
C22 C 0.9981(2) 0.1509(2) 0.0361(2) 0.0532(7) Uani 1 1 d . . . . .
H22 H 1.027192 0.181778 -0.013249 0.064 Uiso 1 1 calc R U . . .
C23 C 0.8968(2) 0.0520(2) 0.0076(2) 0.0516(6) Uani 1 1 d . . . . .
C24 C 0.8730(3) -0.0218(2) 0.0691(2) 0.0561(7) Uani 1 1 d . . . . .
H24 H 0.922604 -0.007378 0.129223 0.067 Uiso 1 1 calc R U . . .
C25 C 0.7786(3) -0.1145(2) 0.0427(2) 0.0581(7) Uani 1 1 d . . . . .
H25 H 0.766899 -0.162691 0.084434 0.070 Uiso 1 1 calc R U . . .
C26 C 0.6993(2) -0.1392(2) -0.0447(2) 0.0544(7) Uani 1 1 d . . . . .
C35 C 0.8348(3) 0.1012(2) -0.1504(2) 0.0650(8) Uani 1 1 d . . . . .
H35 H 0.899962 0.163604 -0.135920 0.078 Uiso 1 1 calc R U . . .
C34 C 0.7567(3) 0.0806(3) -0.2341(2) 0.0685(9) Uani 1 1 d . . . . .
H34 H 0.769853 0.128706 -0.275935 0.082 Uiso 1 1 calc R U . . .
C33 C 0.6553(3) -0.0129(3) -0.2595(2) 0.0602(8) Uani 1 1 d . . . . .
C32 C 0.5734(3) -0.0353(3) -0.3462(2) 0.0746(10) Uani 1 1 d . . . . .
H32 H 0.585051 0.012337 -0.388552 0.089 Uiso 1 1 calc R U . . .
C31 C 0.4765(3) -0.1267(4) -0.3688(3) 0.0831(12) Uani 1 1 d . . . . .
H31 H 0.423079 -0.140216 -0.426324 0.100 Uiso 1 1 calc R U . . .
C30 C 0.4576(3) -0.1983(3) -0.3077(3) 0.0758(10) Uani 1 1 d . . . . .
H30 H 0.390827 -0.259215 -0.323711 0.091 Uiso 1 1 calc R U . . .
C29 C 0.5374(2) -0.1811(3) -0.2215(2) 0.0623(8) Uani 1 1 d . . . . .
C28 C 0.5222(3) -0.2558(3) -0.1575(3) 0.0689(9) Uani 1 1 d . . . . .
H28 H 0.458307 -0.319481 -0.174562 0.083 Uiso 1 1 calc R U . . .
C27 C 0.5982(3) -0.2361(2) -0.0735(3) 0.0635(8) Uani 1 1 d . . . . .
H27 H 0.585280 -0.285822 -0.033163 0.076 Uiso 1 1 calc R U . . .
C38 C 0.6370(2) -0.0868(2) -0.1967(2) 0.0539(7) Uani 1 1 d . . . . .
C39 C 1.2469(3) 0.2519(3) 0.3788(2) 0.0640(8) Uani 1 1 d . . . . .
H39A H 1.237232 0.269002 0.443347 0.077 Uiso 1 1 calc R U . . .
H39B H 1.326387 0.278559 0.383223 0.077 Uiso 1 1 calc R U . . .
C40 C 1.1927(2) 0.1321(3) 0.3443(2) 0.0589(7) Uani 1 1 d . . . . .
H40A H 1.208151 0.114401 0.282532 0.071 Uiso 1 1 calc R U . . .
H40B H 1.223793 0.099296 0.391330 0.071 Uiso 1 1 calc R U . . .
C41 C 1.0260(2) 0.0105(2) 0.3707(2) 0.0547(7) Uani 1 1 d . . . . .
H41 H 1.071185 -0.019940 0.399895 0.066 Uiso 1 1 calc R U . . .
C42 C 0.9077(2) -0.0372(2) 0.3713(2) 0.0530(7) Uani 1 1 d . . . . .
C43 C 0.8512(2) -0.1468(2) 0.36718(19) 0.0505(6) Uani 1 1 d . . . . .
C44 C 0.9011(3) -0.2198(3) 0.3558(2) 0.0577(7) Uani 1 1 d . . . . .
H44 H 0.974129 -0.194194 0.349334 0.069 Uiso 1 1 calc R U . . .
C45 C 0.8460(3) -0.3237(3) 0.3542(2) 0.0622(8) Uani 1 1 d . . . . .
H45 H 0.882039 -0.367984 0.347315 0.075 Uiso 1 1 calc R U . . .
C46 C 0.7331(3) -0.3684(3) 0.3629(2) 0.0592(7) Uani 1 1 d . . . . .
C57 C 0.6803(2) -0.2996(3) 0.37289(19) 0.0560(7) Uani 1 1 d . . . . .
C50 C 0.5692(3) -0.3414(3) 0.3859(2) 0.0663(9) Uani 1 1 d . . . . .
C51 C 0.5188(3) -0.2697(4) 0.3978(3) 0.0788(11) Uani 1 1 d . . . . .
H51 H 0.446035 -0.296125 0.405098 0.095 Uiso 1 1 calc R U . . .
C52 C 0.5720(3) -0.1659(4) 0.3988(3) 0.0754(10) Uani 1 1 d . . . . .
H52 H 0.535835 -0.122084 0.407175 0.090 Uiso 1 1 calc R U . . .
C53 C 0.6854(3) -0.1204(3) 0.3871(2) 0.0620(8) Uani 1 1 d . . . . .
C56 C 0.7378(2) -0.1893(3) 0.37445(19) 0.0529(7) Uani 1 1 d . . . . .
C54 C 0.7446(3) -0.0117(3) 0.3897(3) 0.0717(9) Uani 1 1 d . . . . .
H54 H 0.709594 0.033590 0.396419 0.086 Uiso 1 1 calc R U . . .
C55 C 0.8534(3) 0.0291(3) 0.3826(2) 0.0628(8) Uani 1 1 d . . . . .
H55 H 0.891455 0.101674 0.385303 0.075 Uiso 1 1 calc R U . . .
C49 C 0.5168(3) -0.4497(4) 0.3869(2) 0.0792(11) Uani 1 1 d . . . . .
H49 H 0.444111 -0.478181 0.394206 0.095 Uiso 1 1 calc R U . . .
C48 C 0.5697(4) -0.5146(3) 0.3773(3) 0.0873(12) Uani 1 1 d . . . . .
H48 H 0.532628 -0.586244 0.378811 0.105 Uiso 1 1 calc R U . . .
C47 C 0.6761(3) -0.4764(3) 0.3657(3) 0.0744(9) Uani 1 1 d . . . . .
H47 H 0.710887 -0.521916 0.359541 0.089 Uiso 1 1 calc R U . . .
C58 C 1.0772(6) 0.6214(4) 0.0796(5) 0.1213(19) Uani 1 1 d . . . . .
C59 C 1.1541(6) 0.6032(5) 0.1497(4) 0.136(2) Uani 1 1 d . . . . .
H59A H 1.188708 0.565809 0.117190 0.204 Uiso 1 1 calc R U . . .
H59B H 1.115457 0.561325 0.191908 0.204 Uiso 1 1 calc R U . . .
H59C H 1.210243 0.669953 0.187488 0.204 Uiso 1 1 calc R U . . .

loop_
_atom_site_aniso_label
_atom_site_aniso_U_11
_atom_site_aniso_U_22
_atom_site_aniso_U_33
_atom_site_aniso_U_23
_atom_site_aniso_U_13
_atom_site_aniso_U_12
Cu1 0.0443(2) 0.0540(2) 0.0434(2) 0.00389(14) 0.00070(14) 0.01853(16)
Cl1 0.0674(5) 0.0806(6) 0.0747(6) 0.0001(4) 0.0163(4) 0.0293(5)
O4 0.259(8) 0.200(6) 0.462(14) -0.165(8) -0.043(8) 0.131(6)
O2 0.312(9) 0.229(7) 0.178(5) 0.111(5) -0.083(6) -0.021(6)
O3 0.085(3) 0.635(16) 0.149(4) 0.006(7) 0.034(3) 0.093(6)
N4 0.0485(12) 0.0636(14) 0.0415(12) 0.0090(11) 0.0075(10) 0.0262(11)
O1 0.089(2) 0.148(3) 0.173(4) -0.037(3) -0.030(2) 0.037(2)
N3 0.0478(12) 0.0568(13) 0.0447(12) 0.0018(10) 0.0018(10) 0.0205(11)
N1 0.0480(13) 0.0615(14) 0.0424(12) -0.0011(10) -0.0001(10) 0.0193(11)
N2 0.0525(13) 0.0478(12) 0.0428(12) 0.0041(10) 0.0024(10) 0.0133(11)
C37 0.0516(15) 0.0486(14) 0.0499(15) -0.0063(12) 0.0040(12) 0.0248(13)
C36 0.0580(16) 0.0466(14) 0.0427(14) -0.0023(11) 0.0018(12) 0.0218(13)
N5 0.206(7) 0.088(3) 0.231(7) 0.015(4) -0.052(5) 0.061(4)
C17 0.0560(17) 0.0564(16) 0.0550(17) 0.0000(13) 0.0076(13) 0.0262(14)
C14 0.0469(15) 0.0579(16) 0.0510(15) 0.0015(12) 0.0070(12) 0.0262(13)
C1 0.0520(15) 0.0593(16) 0.0511(16) 0.0032(13) 0.0117(12) 0.0293(14)
C15 0.0536(16) 0.0721(19) 0.0466(15) 0.0062(13) 0.0130(12) 0.0359(15)
C16 0.0691(19) 0.092(2) 0.0458(16) 0.0186(15) 0.0216(14) 0.0485(19)
C8 0.080(2) 0.121(3) 0.0457(17) 0.0181(19) 0.0151(16) 0.060(2)
C7 0.114(3) 0.168(5) 0.051(2) 0.040(3) 0.020(2) 0.091(4)
C6 0.142(5) 0.175(5) 0.087(3) 0.073(4) 0.044(3) 0.112(5)
C5 0.129(4) 0.116(3) 0.089(3) 0.053(3) 0.045(3) 0.084(3)
C4 0.091(2) 0.090(2) 0.065(2) 0.0311(18) 0.0350(19) 0.058(2)
C3 0.099(3) 0.067(2) 0.085(3) 0.0182(19) 0.025(2) 0.048(2)
C2 0.076(2) 0.0642(19) 0.065(2) 0.0030(15) 0.0120(17) 0.0367(18)
C9 0.080(2) 0.127(4) 0.0466(18) -0.007(2) -0.0031(17) 0.054(3)
C10 0.066(2) 0.091(3) 0.064(2) -0.0169(18) -0.0023(16) 0.037(2)
C11 0.0520(16) 0.0715(19) 0.0538(17) -0.0030(14) 0.0056(13) 0.0342(15)
C12 0.0529(17) 0.0571(17) 0.077(2) -0.0057(15) 0.0029(15) 0.0254(15)
C13 0.0549(17) 0.0610(17) 0.0670(19) 0.0052(14) 0.0008(14) 0.0320(15)
C18 0.0596(18) 0.0673(18) 0.0449(15) -0.0069(13) -0.0017(13) 0.0250(15)
C19 0.0538(17) 0.0617(18) 0.0522(17) -0.0074(14) -0.0034(13) 0.0141(15)
C20 0.0472(15) 0.0663(18) 0.0525(17) 0.0011(14) 0.0093(13) 0.0094(14)
C21 0.0604(18) 0.0554(17) 0.0503(16) 0.0037(13) 0.0014(14) 0.0069(15)
C22 0.0575(16) 0.0546(16) 0.0385(14) 0.0039(12) 0.0037(12) 0.0190(14)
C23 0.0557(16) 0.0481(14) 0.0434(14) 0.0006(11) 0.0020(12) 0.0207(13)
C24 0.0639(18) 0.0545(16) 0.0448(15) 0.0053(12) 0.0025(13) 0.0256(15)
C25 0.0678(19) 0.0544(16) 0.0528(17) 0.0126(13) 0.0167(14) 0.0251(15)
C26 0.0548(16) 0.0505(15) 0.0548(17) 0.0005(13) 0.0149(13) 0.0207(13)
C35 0.078(2) 0.0491(16) 0.0493(16) 0.0002(13) -0.0028(15) 0.0186(15)
C34 0.090(2) 0.0593(18) 0.0514(17) 0.0078(14) -0.0012(16) 0.0359(18)
C33 0.0709(19) 0.0645(18) 0.0474(16) -0.0079(13) -0.0019(14) 0.0426(16)
C32 0.084(2) 0.090(2) 0.0564(19) -0.0018(17) -0.0031(17) 0.057(2)
C31 0.067(2) 0.104(3) 0.069(2) -0.018(2) -0.0164(18) 0.048(2)
C30 0.0509(18) 0.085(2) 0.076(2) -0.018(2) -0.0034(16) 0.0301(18)
C29 0.0494(16) 0.0685(19) 0.0618(19) -0.0135(15) 0.0082(14) 0.0262(15)
C28 0.0493(17) 0.0655(19) 0.075(2) -0.0151(17) 0.0181(16) 0.0130(15)
C27 0.0615(18) 0.0534(16) 0.072(2) 0.0017(15) 0.0255(16) 0.0185(15)
C38 0.0526(16) 0.0588(16) 0.0487(15) -0.0102(13) 0.0028(12) 0.0312(14)
C39 0.0468(16) 0.087(2) 0.0465(16) 0.0036(15) -0.0028(12) 0.0248(16)
C40 0.0481(15) 0.077(2) 0.0578(17) 0.0170(15) 0.0104(13) 0.0335(15)
C41 0.0570(16) 0.0691(18) 0.0457(15) 0.0140(13) 0.0096(13) 0.0351(15)
C42 0.0550(16) 0.0717(19) 0.0444(15) 0.0166(13) 0.0132(12) 0.0372(15)
C43 0.0529(15) 0.0676(18) 0.0400(14) 0.0129(12) 0.0116(12) 0.0339(14)
C44 0.0557(17) 0.0706(19) 0.0570(17) 0.0133(14) 0.0181(14) 0.0348(16)
C45 0.0680(19) 0.0665(19) 0.0585(18) 0.0092(15) 0.0145(15) 0.0362(17)
C46 0.0631(18) 0.0666(19) 0.0420(15) 0.0052(13) 0.0074(13) 0.0250(16)
C57 0.0518(16) 0.078(2) 0.0318(13) 0.0077(13) 0.0046(11) 0.0245(15)
C50 0.0511(17) 0.099(3) 0.0413(16) 0.0106(16) 0.0090(13) 0.0259(18)
C51 0.0532(19) 0.123(3) 0.062(2) 0.021(2) 0.0188(16) 0.036(2)
C52 0.065(2) 0.117(3) 0.066(2) 0.024(2) 0.0252(17) 0.055(2)
C53 0.0578(17) 0.090(2) 0.0531(17) 0.0200(16) 0.0176(14) 0.0432(18)
C56 0.0539(16) 0.079(2) 0.0341(13) 0.0139(13) 0.0102(11) 0.0368(15)
C54 0.077(2) 0.098(3) 0.071(2) 0.0253(19) 0.0276(18) 0.062(2)
C55 0.076(2) 0.0716(19) 0.0611(18) 0.0228(15) 0.0243(16) 0.0461(18)
C49 0.0579(19) 0.099(3) 0.0535(19) 0.0085(18) 0.0112(15) 0.008(2)
C48 0.085(3) 0.079(3) 0.068(2) 0.0039(19) 0.015(2) 0.009(2)
C47 0.080(2) 0.071(2) 0.062(2) 0.0056(16) 0.0147(18) 0.0246(19)
C58 0.138(5) 0.065(3) 0.150(5) 0.013(3) 0.013(4) 0.044(3)
C59 0.174(6) 0.159(6) 0.110(4) 0.032(4) 0.053(4) 0.096(5)

loop_
_atom_type_symbol
_atom_type_description
_atom_type_scat_dispersion_real
_atom_type_scat_dispersion_imag
_atom_type_scat_source
C C 0.0033 0.0016 'International Tables Vol C Tables 4.2.6.8 and 6.1.1.4'
H H 0.0000 0.0000 'International Tables Vol C Tables 4.2.6.8 and 6.1.1.4'
Cl Cl 0.1484 0.1585 'International Tables Vol C Tables 4.2.6.8 and 6.1.1.4'
Cu Cu 0.3201 1.2651 'International Tables Vol C Tables 4.2.6.8 and 6.1.1.4'
N N 0.0061 0.0033 'International Tables Vol C Tables 4.2.6.8 and 6.1.1.4'
O O 0.0106 0.0060 'International Tables Vol C Tables 4.2.6.8 and 6.1.1.4'

loop_
_geom_angle_atom_site_label_1
_geom_angle_atom_site_label_2
_geom_angle_atom_site_label_3
_geom_angle
_geom_angle_site_symmetry_1
_geom_angle_site_symmetry_3
_geom_angle_publ_flag
N4 Cu1 N3 122.62(9) . . ?
N4 Cu1 N1 84.06(9) . . ?
N4 Cu1 N2 121.68(10) . . ?
N3 Cu1 N1 82.31(9) . . ?
N2 Cu1 N3 112.07(10) . . ?
N2 Cu1 N1 84.57(9) . . ?
O4 Cl1 O2 106.5(7) . . ?
O4 Cl1 O3 110.1(7) . . ?
O4 Cl1 O1 111.8(4) . . ?
O2 Cl1 O1 112.5(4) . . ?
O3 Cl1 O2 103.1(6) . . ?
O3 Cl1 O1 112.3(4) . . ?
C40 N4 Cu1 106.67(18) . . ?
C41 N4 Cu1 136.3(2) . . ?
C41 N4 C40 117.0(2) . . ?
C17 N3 Cu1 133.4(2) . . ?
C17 N3 C18 117.8(2) . . ?
C18 N3 Cu1 107.71(18) . . ?
C19 N1 Cu1 104.42(17) . . ?
C20 N1 Cu1 102.83(16) . . ?
C20 N1 C19 115.9(3) . . ?
C39 N1 Cu1 102.77(18) . . ?
C39 N1 C19 114.2(2) . . ?
C39 N1 C20 114.4(2) . . ?
C21 N2 Cu1 107.64(17) . . ?
C22 N2 Cu1 135.5(2) . . ?
C22 N2 C21 116.1(2) . . ?
C36 C37 C38 120.1(3) . . ?
C26 C37 C36 120.3(3) . . ?
C26 C37 C38 119.6(3) . . ?
C37 C36 C35 117.6(3) . . ?
C23 C36 C37 119.0(3) . . ?
C23 C36 C35 123.3(3) . . ?
N3 C17 H17 119.0 . . ?
N3 C17 C14 122.1(3) . . ?
C14 C17 H17 119.0 . . ?
C1 C14 C17 120.3(3) . . ?
C13 C14 C17 119.7(3) . . ?
C13 C14 C1 120.0(3) . . ?
C14 C1 C15 118.5(3) . . ?
C14 C1 C2 124.1(3) . . ?
C15 C1 C2 117.4(3) . . ?
C16 C15 C1 119.6(3) . . ?
C11 C15 C1 120.3(3) . . ?
C11 C15 C16 120.0(3) . . ?
C15 C16 C8 119.2(3) . . ?
C4 C16 C15 121.0(3) . . ?
C4 C16 C8 119.8(3) . . ?
C16 C8 C9 118.9(3) . . ?
C7 C8 C16 117.7(4) . . ?
C7 C8 C9 123.4(4) . . ?
C8 C7 H7 119.0 . . ?
C6 C7 C8 122.0(4) . . ?
C6 C7 H7 119.0 . . ?
C7 C6 H6 119.7 . . ?
C7 C6 C5 120.6(4) . . ?
C5 C6 H6 119.7 . . ?
C6 C5 H5 119.9 . . ?
C6 C5 C4 120.2(5) . . ?
C4 C5 H5 119.9 . . ?
C16 C4 C3 117.8(3) . . ?
C5 C4 C16 119.7(4) . . ?
C5 C4 C3 122.5(4) . . ?
C4 C3 H3 119.0 . . ?
C2 C3 C4 122.1(3) . . ?
C2 C3 H3 119.0 . . ?
C1 C2 H2 119.0 . . ?
C3 C2 C1 122.0(3) . . ?
C3 C2 H2 119.0 . . ?
C8 C9 H9 119.3 . . ?
C10 C9 C8 121.5(3) . . ?
C10 C9 H9 119.3 . . ?
C9 C10 H10 119.2 . . ?
C9 C10 C11 121.6(4) . . ?
C11 C10 H10 119.2 . . ?
C15 C11 C10 118.8(3) . . ?
C12 C11 C15 119.1(3) . . ?
C12 C11 C10 122.2(3) . . ?
C11 C12 H12 119.7 . . ?
C13 C12 C11 120.6(3) . . ?
C13 C12 H12 119.7 . . ?
C14 C13 H13 119.3 . . ?
C12 C13 C14 121.5(3) . . ?
C12 C13 H13 119.3 . . ?
N3 C18 H18A 110.1 . . ?
N3 C18 H18B 110.1 . . ?
N3 C18 C19 108.1(2) . . ?
H18A C18 H18B 108.4 . . ?
C19 C18 H18A 110.1 . . ?
C19 C18 H18B 110.1 . . ?
N1 C19 C18 110.9(3) . . ?
N1 C19 H19A 109.5 . . ?
N1 C19 H19B 109.5 . . ?
C18 C19 H19A 109.5 . . ?
C18 C19 H19B 109.5 . . ?
H19A C19 H19B 108.0 . . ?
N1 C20 H20A 109.4 . . ?
N1 C20 H20B 109.4 . . ?
N1 C20 C21 111.1(3) . . ?
H20A C20 H20B 108.0 . . ?
C21 C20 H20A 109.4 . . ?
C21 C20 H20B 109.4 . . ?
N2 C21 C20 111.4(3) . . ?
N2 C21 H21A 109.4 . . ?
N2 C21 H21B 109.4 . . ?
C20 C21 H21A 109.4 . . ?
C20 C21 H21B 109.4 . . ?
H21A C21 H21B 108.0 . . ?
N2 C22 H22 117.6 . . ?
N2 C22 C23 124.7(3) . . ?
C23 C22 H22 117.6 . . ?
C36 C23 C22 120.0(3) . . ?
C24 C23 C36 118.9(3) . . ?
C24 C23 C22 121.1(2) . . ?
C23 C24 H24 119.3 . . ?
C25 C24 C23 121.4(3) . . ?
C25 C24 H24 119.3 . . ?
C24 C25 H25 118.9 . . ?
C24 C25 C26 122.2(3) . . ?
C26 C25 H25 118.9 . . ?
C37 C26 C27 118.7(3) . . ?
C25 C26 C37 118.2(3) . . ?
C25 C26 C27 123.1(3) . . ?
C36 C35 H35 119.0 . . ?
C34 C35 C36 121.9(3) . . ?
C34 C35 H35 119.0 . . ?
C35 C34 H34 119.3 . . ?
C35 C34 C33 121.5(3) . . ?
C33 C34 H34 119.3 . . ?
C32 C33 C34 122.1(3) . . ?
C32 C33 C38 118.9(3) . . ?
C38 C33 C34 119.0(3) . . ?
C33 C32 H32 119.7 . . ?
C31 C32 C33 120.6(4) . . ?
C31 C32 H32 119.7 . . ?
C32 C31 H31 119.6 . . ?
C32 C31 C30 120.8(3) . . ?
C30 C31 H31 119.6 . . ?
C31 C30 H30 119.5 . . ?
C31 C30 C29 121.0(4) . . ?
C29 C30 H30 119.5 . . ?
C30 C29 C28 122.6(3) . . ?
C30 C29 C38 118.8(4) . . ?
C38 C29 C28 118.6(3) . . ?
C29 C28 H28 119.2 . . ?
C27 C28 C29 121.6(3) . . ?
C27 C28 H28 119.2 . . ?
C26 C27 H27 119.4 . . ?
C28 C27 C26 121.2(3) . . ?
C28 C27 H27 119.4 . . ?
C33 C38 C37 119.9(3) . . ?
C33 C38 C29 119.8(3) . . ?
C29 C38 C37 120.3(3) . . ?
N1 C39 H39A 109.4 . . ?
N1 C39 H39B 109.4 . . ?
N1 C39 C40 111.1(2) . . ?
H39A C39 H39B 108.0 . . ?
C40 C39 H39A 109.4 . . ?
C40 C39 H39B 109.4 . . ?
N4 C40 C39 110.1(2) . . ?
N4 C40 H40A 109.6 . . ?
N4 C40 H40B 109.6 . . ?
C39 C40 H40A 109.6 . . ?
C39 C40 H40B 109.6 . . ?
H40A C40 H40B 108.1 . . ?
N4 C41 H41 117.8 . . ?
N4 C41 C42 124.4(3) . . ?
C42 C41 H41 117.8 . . ?
C43 C42 C41 120.8(3) . . ?
C55 C42 C41 118.9(3) . . ?
C55 C42 C43 120.2(3) . . ?
C42 C43 C44 123.4(3) . . ?
C42 C43 C56 119.2(3) . . ?
C56 C43 C44 117.4(3) . . ?
C43 C44 H44 118.9 . . ?
C45 C44 C43 122.2(3) . . ?
C45 C44 H44 118.9 . . ?
C44 C45 H45 119.1 . . ?
C44 C45 C46 121.7(3) . . ?
C46 C45 H45 119.1 . . ?
C57 C46 C45 118.0(3) . . ?
C47 C46 C45 122.2(3) . . ?
C47 C46 C57 119.8(3) . . ?
C46 C57 C50 119.1(3) . . ?
C46 C57 C56 120.7(3) . . ?
C56 C57 C50 120.1(3) . . ?
C51 C50 C57 117.9(3) . . ?
C49 C50 C57 118.3(3) . . ?
C49 C50 C51 123.8(3) . . ?
C50 C51 H51 118.8 . . ?
C52 C51 C50 122.4(3) . . ?
C52 C51 H51 118.8 . . ?
C51 C52 H52 119.4 . . ?
C51 C52 C53 121.2(3) . . ?
C53 C52 H52 119.4 . . ?
C56 C53 C52 117.9(3) . . ?
C54 C53 C52 122.8(3) . . ?
C54 C53 C56 119.3(3) . . ?
C57 C56 C43 119.9(3) . . ?
C53 C56 C43 119.6(3) . . ?
C53 C56 C57 120.4(3) . . ?
C53 C54 H54 119.5 . . ?
C55 C54 C53 121.0(3) . . ?
C55 C54 H54 119.5 . . ?
C42 C55 H55 119.7 . . ?
C54 C55 C42 120.7(3) . . ?
C54 C55 H55 119.7 . . ?
C50 C49 H49 119.2 . . ?
C48 C49 C50 121.5(4) . . ?
C48 C49 H49 119.2 . . ?
C49 C48 H48 119.4 . . ?
C49 C48 C47 121.3(4) . . ?
C47 C48 H48 119.4 . . ?
C46 C47 H47 120.0 . . ?
C48 C47 C46 120.0(4) . . ?
C48 C47 H47 120.0 . . ?
N5 C58 C59 178.2(9) . . ?
C58 C59 H59A 109.5 . . ?
C58 C59 H59B 109.5 . . ?
C58 C59 H59C 109.5 . . ?
H59A C59 H59B 109.5 . . ?
H59A C59 H59C 109.5 . . ?
H59B C59 H59C 109.5 . . ?

loop_
_geom_bond_atom_site_label_1
_geom_bond_atom_site_label_2
_geom_bond_distance
_geom_bond_site_symmetry_2
_geom_bond_publ_flag
Cu1 N4 1.987(2) . ?
Cu1 N3 2.001(2) . ?
Cu1 N1 2.267(2) . ?
Cu1 N2 1.997(2) . ?
Cl1 O4 1.254(5) . ?
Cl1 O2 1.309(5) . ?
Cl1 O3 1.272(5) . ?
Cl1 O1 1.396(3) . ?
N4 C40 1.471(4) . ?
N4 C41 1.278(4) . ?
N3 C17 1.266(4) . ?
N3 C18 1.476(3) . ?
N1 C19 1.473(4) . ?
N1 C20 1.462(4) . ?
N1 C39 1.451(4) . ?
N2 C21 1.478(4) . ?
N2 C22 1.272(3) . ?
C37 C36 1.430(4) . ?
C37 C26 1.416(4) . ?
C37 C38 1.431(4) . ?
C36 C23 1.418(4) . ?
C36 C35 1.433(4) . ?
N5 C58 1.103(7) . ?
C17 H17 0.9300 . ?
C17 C14 1.470(4) . ?
C14 C1 1.402(4) . ?
C14 C13 1.394(4) . ?
C1 C15 1.434(4) . ?
C1 C2 1.436(4) . ?
C15 C16 1.420(4) . ?
C15 C11 1.407(4) . ?
C16 C8 1.428(5) . ?
C16 C4 1.409(5) . ?
C8 C7 1.406(6) . ?
C8 C9 1.428(6) . ?
C7 H7 0.9300 . ?
C7 C6 1.357(7) . ?
C6 H6 0.9300 . ?
C6 C5 1.386(7) . ?
C5 H5 0.9300 . ?
C5 C4 1.397(5) . ?
C4 C3 1.429(5) . ?
C3 H3 0.9300 . ?
C3 C2 1.335(5) . ?
C2 H2 0.9300 . ?
C9 H9 0.9300 . ?
C9 C10 1.322(5) . ?
C10 H10 0.9300 . ?
C10 C11 1.439(4) . ?
C11 C12 1.404(4) . ?
C12 H12 0.9300 . ?
C12 C13 1.370(4) . ?
C13 H13 0.9300 . ?
C18 H18A 0.9700 . ?
C18 H18B 0.9700 . ?
C18 C19 1.527(5) . ?
C19 H19A 0.9700 . ?
C19 H19B 0.9700 . ?
C20 H20A 0.9700 . ?
C20 H20B 0.9700 . ?
C20 C21 1.523(4) . ?
C21 H21A 0.9700 . ?
C21 H21B 0.9700 . ?
C22 H22 0.9300 . ?
C22 C23 1.458(4) . ?
C23 C24 1.400(4) . ?
C24 H24 0.9300 . ?
C24 C25 1.362(4) . ?
C25 H25 0.9300 . ?
C25 C26 1.390(4) . ?
C26 C27 1.442(4) . ?
C35 H35 0.9300 . ?
C35 C34 1.354(4) . ?
C34 H34 0.9300 . ?
C34 C33 1.419(5) . ?
C33 C32 1.407(4) . ?
C33 C38 1.412(5) . ?
C32 H32 0.9300 . ?
C32 C31 1.371(6) . ?
C31 H31 0.9300 . ?
C31 C30 1.373(6) . ?
C30 H30 0.9300 . ?
C30 C29 1.401(5) . ?
C29 C28 1.433(5) . ?
C29 C38 1.412(4) . ?
C28 H28 0.9300 . ?
C28 C27 1.345(5) . ?
C27 H27 0.9300 . ?
C39 H39A 0.9700 . ?
C39 H39B 0.9700 . ?
C39 C40 1.518(5) . ?
C40 H40A 0.9700 . ?
C40 H40B 0.9700 . ?
C41 H41 0.9300 . ?
C41 C42 1.466(4) . ?
C42 C43 1.403(4) . ?
C42 C55 1.398(4) . ?
C43 C44 1.434(4) . ?
C43 C56 1.430(4) . ?
C44 H44 0.9300 . ?
C44 C45 1.340(4) . ?
C45 H45 0.9300 . ?
C45 C46 1.431(5) . ?
C46 C57 1.411(4) . ?
C46 C47 1.406(5) . ?
C57 C50 1.429(4) . ?
C57 C56 1.420(4) . ?
C50 C51 1.423(5) . ?
C50 C49 1.397(5) . ?
C51 H51 0.9300 . ?
C51 C52 1.337(6) . ?
C52 H52 0.9300 . ?
C52 C53 1.452(5) . ?
C53 C56 1.412(4) . ?
C53 C54 1.402(5) . ?
C54 H54 0.9300 . ?
C54 C55 1.374(5) . ?
C55 H55 0.9300 . ?
C49 H49 0.9300 . ?
C49 C48 1.363(6) . ?
C48 H48 0.9300 . ?
C48 C47 1.366(6) . ?
C47 H47 0.9300 . ?
C58 C59 1.415(8) . ?
C59 H59A 0.9600 . ?
C59 H59B 0.9600 . ?
C59 H59C 0.9600 . ?

loop_
_geom_torsion_atom_site_label_1
_geom_torsion_atom_site_label_2
_geom_torsion_atom_site_label_3
_geom_torsion_atom_site_label_4
_geom_torsion
_geom_torsion_site_symmetry_1
_geom_torsion_site_symmetry_2
_geom_torsion_site_symmetry_3
_geom_torsion_site_symmetry_4
_geom_torsion_publ_flag
Cu1 N4 C40 C39 49.5(3) . . . . ?
Cu1 N4 C41 C42 -5.6(5) . . . . ?
Cu1 N3 C17 C14 8.7(5) . . . . ?
Cu1 N3 C18 C19 53.2(3) . . . . ?
Cu1 N1 C19 C18 27.8(3) . . . . ?
Cu1 N1 C20 C21 33.1(3) . . . . ?
Cu1 N1 C39 C40 31.4(3) . . . . ?
Cu1 N2 C21 C20 44.6(3) . . . . ?
Cu1 N2 C22 C23 -8.4(5) . . . . ?
N4 C41 C42 C43 147.8(3) . . . . ?
N4 C41 C42 C55 -36.4(4) . . . . ?
N3 C17 C14 C1 -148.8(3) . . . . ?
N3 C17 C14 C13 29.0(5) . . . . ?
N3 C18 C19 N1 -54.6(3) . . . . ?
N1 C20 C21 N2 -54.6(4) . . . . ?
N1 C39 C40 N4 -56.4(3) . . . . ?
N2 C22 C23 C36 152.4(3) . . . . ?
N2 C22 C23 C24 -27.1(5) . . . . ?
C37 C36 C23 C22 -177.5(3) . . . . ?
C37 C36 C23 C24 2.0(4) . . . . ?
C37 C36 C35 C34 0.3(5) . . . . ?
C37 C26 C27 C28 -1.7(4) . . . . ?
C36 C37 C26 C25 1.9(4) . . . . ?
C36 C37 C26 C27 -178.1(3) . . . . ?
C36 C37 C38 C33 -0.5(4) . . . . ?
C36 C37 C38 C29 179.8(3) . . . . ?
C36 C23 C24 C25 0.7(5) . . . . ?
C36 C35 C34 C33 0.6(5) . . . . ?
C17 N3 C18 C19 -116.5(3) . . . . ?
C17 C14 C1 C15 174.7(3) . . . . ?
C17 C14 C1 C2 -2.8(5) . . . . ?
C17 C14 C13 C12 -175.1(3) . . . . ?
C14 C1 C15 C16 -179.8(3) . . . . ?
C14 C1 C15 C11 1.2(4) . . . . ?
C14 C1 C2 C3 -179.1(3) . . . . ?
C1 C14 C13 C12 2.7(5) . . . . ?
C1 C15 C16 C8 -179.0(3) . . . . ?
C1 C15 C16 C4 -0.5(5) . . . . ?
C1 C15 C11 C10 -179.2(3) . . . . ?
C1 C15 C11 C12 1.3(4) . . . . ?
C15 C1 C2 C3 3.4(5) . . . . ?
C15 C16 C8 C7 177.7(3) . . . . ?
C15 C16 C8 C9 -1.6(5) . . . . ?
C15 C16 C4 C5 -177.7(3) . . . . ?
C15 C16 C4 C3 2.1(5) . . . . ?
C15 C11 C12 C13 -1.9(5) . . . . ?
C16 C15 C11 C10 1.8(4) . . . . ?
C16 C15 C11 C12 -177.7(3) . . . . ?
C16 C8 C7 C6 -0.2(6) . . . . ?
C16 C8 C9 C10 1.3(6) . . . . ?
C16 C4 C3 C2 -1.0(6) . . . . ?
C8 C16 C4 C5 0.8(5) . . . . ?
C8 C16 C4 C3 -179.4(3) . . . . ?
C8 C7 C6 C5 1.2(8) . . . . ?
C8 C9 C10 C11 0.6(6) . . . . ?
C7 C8 C9 C10 -177.9(4) . . . . ?
C7 C6 C5 C4 -1.1(7) . . . . ?
C6 C5 C4 C16 0.1(6) . . . . ?
C6 C5 C4 C3 -179.6(4) . . . . ?
C5 C4 C3 C2 178.8(4) . . . . ?
C4 C16 C8 C7 -0.8(5) . . . . ?
C4 C16 C8 C9 179.9(3) . . . . ?
C4 C3 C2 C1 -1.9(6) . . . . ?
C2 C1 C15 C16 -2.2(4) . . . . ?
C2 C1 C15 C11 178.8(3) . . . . ?
C9 C8 C7 C6 179.1(4) . . . . ?
C9 C10 C11 C15 -2.2(5) . . . . ?
C9 C10 C11 C12 177.3(4) . . . . ?
C10 C11 C12 C13 178.6(3) . . . . ?
C11 C15 C16 C8 0.0(4) . . . . ?
C11 C15 C16 C4 178.5(3) . . . . ?
C11 C12 C13 C14 -0.1(5) . . . . ?
C13 C14 C1 C15 -3.1(4) . . . . ?
C13 C14 C1 C2 179.4(3) . . . . ?
C18 N3 C17 C14 175.2(3) . . . . ?
C19 N1 C20 C21 -80.1(3) . . . . ?
C19 N1 C39 C40 143.8(3) . . . . ?
C20 N1 C19 C18 140.1(3) . . . . ?
C20 N1 C39 C40 -79.3(3) . . . . ?
C21 N2 C22 C23 -176.8(3) . . . . ?
C22 N2 C21 C20 -143.9(3) . . . . ?
C22 C23 C24 C25 -179.8(3) . . . . ?
C23 C36 C35 C34 -175.9(3) . . . . ?
C23 C24 C25 C26 -2.2(5) . . . . ?
C24 C25 C26 C37 0.9(4) . . . . ?
C24 C25 C26 C27 -179.2(3) . . . . ?
C25 C26 C27 C28 178.3(3) . . . . ?
C26 C37 C36 C23 -3.3(4) . . . . ?
C26 C37 C36 C35 -179.7(3) . . . . ?
C26 C37 C38 C33 178.9(3) . . . . ?
C26 C37 C38 C29 -0.8(4) . . . . ?
C35 C36 C23 C22 -1.3(4) . . . . ?
C35 C36 C23 C24 178.2(3) . . . . ?
C35 C34 C33 C32 179.9(3) . . . . ?
C35 C34 C33 C38 -1.4(5) . . . . ?
C34 C33 C32 C31 179.6(3) . . . . ?
C34 C33 C38 C37 1.4(4) . . . . ?
C34 C33 C38 C29 -179.0(3) . . . . ?
C33 C32 C31 C30 -0.2(5) . . . . ?
C32 C33 C38 C37 -180.0(3) . . . . ?
C32 C33 C38 C29 -0.3(4) . . . . ?
C32 C31 C30 C29 -1.2(5) . . . . ?
C31 C30 C29 C28 -177.8(3) . . . . ?
C31 C30 C29 C38 1.8(5) . . . . ?
C30 C29 C28 C27 -177.7(3) . . . . ?
C30 C29 C38 C37 178.6(3) . . . . ?
C30 C29 C38 C33 -1.0(4) . . . . ?
C29 C28 C27 C26 -0.9(5) . . . . ?
C28 C29 C38 C37 -1.8(4) . . . . ?
C28 C29 C38 C33 178.5(3) . . . . ?
C38 C37 C36 C23 176.1(3) . . . . ?
C38 C37 C36 C35 -0.3(4) . . . . ?
C38 C37 C26 C25 -177.5(3) . . . . ?
C38 C37 C26 C27 2.5(4) . . . . ?
C38 C33 C32 C31 0.9(5) . . . . ?
C38 C29 C28 C27 2.7(4) . . . . ?
C39 N1 C19 C18 -83.7(3) . . . . ?
C39 N1 C20 C21 143.8(3) . . . . ?
C40 N4 C41 C42 176.3(3) . . . . ?
C41 N4 C40 C39 -131.9(3) . . . . ?
C41 C42 C43 C44 -4.2(4) . . . . ?
C41 C42 C43 C56 175.9(2) . . . . ?
C41 C42 C55 C54 -175.8(3) . . . . ?
C42 C43 C44 C45 178.5(3) . . . . ?
C42 C43 C56 C57 -178.4(2) . . . . ?
C42 C43 C56 C53 -1.0(4) . . . . ?
C43 C42 C55 C54 0.0(5) . . . . ?
C43 C44 C45 C46 0.6(5) . . . . ?
C44 C43 C56 C57 1.7(4) . . . . ?
C44 C43 C56 C53 179.1(3) . . . . ?
C44 C45 C46 C57 0.3(4) . . . . ?
C44 C45 C46 C47 -177.1(3) . . . . ?
C45 C46 C57 C50 -177.3(3) . . . . ?
C45 C46 C57 C56 -0.2(4) . . . . ?
C45 C46 C47 C48 177.8(3) . . . . ?
C46 C57 C50 C51 178.7(3) . . . . ?
C46 C57 C50 C49 -0.9(4) . . . . ?
C46 C57 C56 C43 -0.8(4) . . . . ?
C46 C57 C56 C53 -178.2(3) . . . . ?
C57 C46 C47 C48 0.4(5) . . . . ?
C57 C50 C51 C52 -1.2(5) . . . . ?
C57 C50 C49 C48 1.1(5) . . . . ?
C50 C57 C56 C43 176.3(2) . . . . ?
C50 C57 C56 C53 -1.1(4) . . . . ?
C50 C51 C52 C53 0.4(5) . . . . ?
C50 C49 C48 C47 -0.5(6) . . . . ?
C51 C50 C49 C48 -178.5(3) . . . . ?
C51 C52 C53 C56 0.1(5) . . . . ?
C51 C52 C53 C54 -178.7(3) . . . . ?
C52 C53 C56 C43 -177.2(3) . . . . ?
C52 C53 C56 C57 0.3(4) . . . . ?
C52 C53 C54 C55 177.2(3) . . . . ?
C53 C54 C55 C42 0.8(5) . . . . ?
C56 C43 C44 C45 -1.6(4) . . . . ?
C56 C57 C50 C51 1.5(4) . . . . ?
C56 C57 C50 C49 -178.1(3) . . . . ?
C56 C53 C54 C55 -1.6(5) . . . . ?
C54 C53 C56 C43 1.7(4) . . . . ?
C54 C53 C56 C57 179.1(3) . . . . ?
C55 C42 C43 C44 -179.9(3) . . . . ?
C55 C42 C43 C56 0.1(4) . . . . ?
C49 C50 C51 C52 178.4(3) . . . . ?
C49 C48 C47 C46 -0.2(6) . . . . ?
C47 C46 C57 C50 0.2(4) . . . . ?
C47 C46 C57 C56 177.3(3) . . . . ?
